data_7706879
loop_
_publ_author_name
'Liu, Jingjing'
'Singh, Kalyan'
'Dutta, Sayan'
'Feng, Zhongtao'
'Koley, Debasis'
'Tan, Gengwen'
'Wang, Xinping'

_publ_section_title
;
 Yttrium germole dianion complexes with Y-Ge bonds.
;
_journal_issue 16
_journal_name_full 'Dalton transactions (Cambridge, England : 2003)'
_journal_page_first 5552
_journal_page_last 5556
_journal_paper_doi 10.1039/d1dt00798j
_journal_volume 50
_journal_year 2021
_chemical_formula_sum 'C44 H78 Ge2 Si4 Y2'
_chemical_formula_weight 1042.42
_space_group_crystal_system monoclinic
_space_group_IT_number 14
_space_group_name_Hall '-P 2yn'
_space_group_name_H-M_alt 'P 1 21/n 1'
_atom_sites_solution_hydrogens geom
_audit_creation_method SHELXL-2014/7
_audit_update_record
;
2021-03-08 deposited with the CCDC.	2021-03-16 downloaded from the CCDC.
;
_cell_angle_alpha 90
_cell_angle_beta 114.748(2)
_cell_angle_gamma 90
_cell_formula_units_Z 2
_cell_length_a 11.6017(7)
_cell_length_b 19.7402(11)
_cell_length_c 11.7109(8)
_cell_measurement_reflns_used 8523
_cell_measurement_temperature 135(2)
_cell_measurement_theta_max 27.43
_cell_measurement_theta_min 2.18
_cell_volume 2435.7(3)
_computing_structure_refinement 'SHELXL-2014/7 (Sheldrick, 2014)'
_diffrn_ambient_temperature 135(2)
_diffrn_measured_fraction_theta_full 1.000
_diffrn_measured_fraction_theta_max 0.984
_diffrn_measurement_device_type 'Bruker APEX-II CCD'
_diffrn_measurement_method '\f and \w scans'
_diffrn_radiation_type MoK\a
_diffrn_radiation_wavelength 0.71073
_diffrn_reflns_av_R_equivalents 0.0719
_diffrn_reflns_av_unetI/netI 0.0549
_diffrn_reflns_Laue_measured_fraction_full 1.000
_diffrn_reflns_Laue_measured_fraction_max 0.984
_diffrn_reflns_limit_h_max 14
_diffrn_reflns_limit_h_min -11
_diffrn_reflns_limit_k_max 22
_diffrn_reflns_limit_k_min -24
_diffrn_reflns_limit_l_max 13
_diffrn_reflns_limit_l_min -14
_diffrn_reflns_number 24029
_diffrn_reflns_point_group_measured_fraction_full 1.000
_diffrn_reflns_point_group_measured_fraction_max 0.984
_diffrn_reflns_theta_full 25.242
_diffrn_reflns_theta_max 26.000
_diffrn_reflns_theta_min 1.915
_exptl_absorpt_coefficient_mu 3.708
_exptl_absorpt_correction_T_max 0.7456
_exptl_absorpt_correction_T_min 0.4681
_exptl_absorpt_correction_type multi-scan
_exptl_crystal_colour blue
_exptl_crystal_density_diffrn 1.421
_exptl_crystal_description block
_exptl_crystal_F_000 1080
_exptl_crystal_size_max 0.180
_exptl_crystal_size_mid 0.160
_exptl_crystal_size_min 0.120
_refine_diff_density_max 1.241
_refine_diff_density_min -0.892
_refine_diff_density_rms 0.120
_refine_ls_extinction_method none
_refine_ls_goodness_of_fit_ref 1.078
_refine_ls_hydrogen_treatment constr
_refine_ls_matrix_type full
_refine_ls_number_parameters 249
_refine_ls_number_reflns 4788
_refine_ls_number_restraints 0
_refine_ls_restrained_S_all 1.078
_refine_ls_R_factor_all 0.0556
_refine_ls_R_factor_gt 0.0434
_refine_ls_shift/su_max 0.001
_refine_ls_shift/su_mean 0.000
_refine_ls_structure_factor_coef Fsqd
_refine_ls_weighting_details 'w=1/[\s^2^(Fo^2^)+(0.0705P)^2^+1.3454P] where P=(Fo^2^+2Fc^2^)/3'
_refine_ls_weighting_scheme calc
_refine_ls_wR_factor_gt 0.1165
_refine_ls_wR_factor_ref 0.1241
_reflns_Friedel_coverage 0.000
_reflns_number_gt 4116
_reflns_number_total 4788
_reflns_threshold_expression 'I > 2\s(I)'
_cod_data_source_file d1dt00798j2.cif
_cod_data_source_block 3
_cod_depositor_comments 'Adding full bibliography for 7706878--7706880.cif.'
_cod_original_sg_symbol_H-M 'P 21/n'
_cod_database_code 7706879
_shelx_shelxl_version_number 2014/7
_shelx_space_group_comment
;
The symmetry employed for this shelxl refinement is uniquely defined
by the following loop, which should always be used as a source of
symmetry information in preference to the above space-group names.
They are only intended as comments.
;
_shelx_estimated_absorpt_t_min 0.555
_shelx_estimated_absorpt_t_max 0.665

loop_
_space_group_symop_operation_xyz
'x, y, z'
'-x+1/2, y+1/2, -z+1/2'
'-x, -y, -z'
'x-1/2, -y-1/2, z-1/2'

loop_
_atom_site_label
_atom_site_type_symbol
_atom_site_fract_x
_atom_site_fract_y
_atom_site_fract_z
_atom_site_U_iso_or_equiv
_atom_site_adp_type
_atom_site_occupancy
_atom_site_site_symmetry_order
_atom_site_calc_flag
_atom_site_refinement_flags_posn
_atom_site_refinement_flags_adp
_atom_site_refinement_flags_occupancy
_atom_site_disorder_assembly
_atom_site_disorder_group
C1 C 0.5575(4) 0.6250(2) 0.4519(4) 0.0233(10) Uani 1 1 d . . . . .
C2 C 0.5855(4) 0.6772(2) 0.5438(4) 0.0225(9) Uani 1 1 d . . . . .
C3 C 0.5122(4) 0.6765(2) 0.6150(4) 0.0235(10) Uani 1 1 d . . . . .
C4 C 0.4178(4) 0.6241(2) 0.5854(4) 0.0216(10) Uani 1 1 d . . . . .
C5 C 0.6779(5) 0.7335(2) 0.5534(5) 0.0310(11) Uani 1 1 d . . . . .
H5A H 0.7521 0.7144 0.5453 0.047 Uiso 1 1 calc R U . . .
H5B H 0.7050 0.7561 0.6351 0.047 Uiso 1 1 calc R U . . .
H5C H 0.6363 0.7665 0.4860 0.047 Uiso 1 1 calc R U . . .
C6 C 0.5227(5) 0.7321(2) 0.7096(5) 0.0304(11) Uani 1 1 d . . . . .
H6A H 0.5911 0.7634 0.7172 0.046 Uiso 1 1 calc R U . . .
H6B H 0.5413 0.7116 0.7917 0.046 Uiso 1 1 calc R U . . .
H6C H 0.4423 0.7569 0.6806 0.046 Uiso 1 1 calc R U . . .
C7 C 0.7759(5) 0.6309(3) 0.3563(5) 0.0352(12) Uani 1 1 d . . . . .
H7A H 0.8004 0.6785 0.3758 0.053 Uiso 1 1 calc R U . . .
H7B H 0.7914 0.6168 0.2837 0.053 Uiso 1 1 calc R U . . .
H7C H 0.8263 0.6027 0.4290 0.053 Uiso 1 1 calc R U . . .
C8 C 0.5402(5) 0.5373(3) 0.2384(5) 0.0281(11) Uani 1 1 d . . . . .
H8A H 0.5673 0.5009 0.3010 0.042 Uiso 1 1 calc R U . . .
H8B H 0.5740 0.5290 0.1757 0.042 Uiso 1 1 calc R U . . .
H8C H 0.4473 0.5387 0.1968 0.042 Uiso 1 1 calc R U . . .
C9 C 0.5176(6) 0.6877(3) 0.2007(5) 0.0398(13) Uani 1 1 d . . . . .
H9A H 0.4267 0.6861 0.1805 0.060 Uiso 1 1 calc R U . . .
H9B H 0.5303 0.6800 0.1241 0.060 Uiso 1 1 calc R U . . .
H9C H 0.5515 0.7323 0.2355 0.060 Uiso 1 1 calc R U . . .
C10 C 0.1856(5) 0.5472(3) 0.5793(5) 0.0327(12) Uani 1 1 d . . . . .
H10A H 0.2103 0.5227 0.5202 0.049 Uiso 1 1 calc R U . . .
H10B H 0.0956 0.5594 0.5374 0.049 Uiso 1 1 calc R U . . .
H10C H 0.1997 0.5182 0.6519 0.049 Uiso 1 1 calc R U . . .
C11 C 0.1748(5) 0.6976(3) 0.5536(6) 0.0429(14) Uani 1 1 d . . . . .
H11A H 0.2205 0.7405 0.5804 0.064 Uiso 1 1 calc R U . . .
H11B H 0.1024 0.6971 0.5761 0.064 Uiso 1 1 calc R U . . .
H11C H 0.1442 0.6928 0.4623 0.064 Uiso 1 1 calc R U . . .
C12 C 0.3322(5) 0.6345(3) 0.8080(5) 0.0394(13) Uani 1 1 d . . . . .
H12A H 0.3987 0.6014 0.8530 0.059 Uiso 1 1 calc R U . . .
H12B H 0.2585 0.6263 0.8266 0.059 Uiso 1 1 calc R U . . .
H12C H 0.3646 0.6803 0.8351 0.059 Uiso 1 1 calc R U . . .
C13 C 0.8744(4) 0.5136(3) 0.8063(4) 0.0272(11) Uani 1 1 d . . . . .
C14 C 0.8855(5) 0.5841(3) 0.7890(5) 0.0290(11) Uani 1 1 d . . . . .
C15 C 0.8278(5) 0.6189(2) 0.8570(4) 0.0282(11) Uani 1 1 d . . . . .
C16 C 0.7781(5) 0.5706(3) 0.9134(5) 0.0295(12) Uani 1 1 d . . . . .
C17 C 0.8094(5) 0.5051(3) 0.8829(4) 0.0308(11) Uani 1 1 d . . . . .
C18 C 0.9400(5) 0.4576(3) 0.7679(6) 0.0423(14) Uani 1 1 d . . . . .
H18A H 1.0065 0.4375 0.8431 0.063 Uiso 1 1 calc R U . . .
H18B H 0.9780 0.4763 0.7141 0.063 Uiso 1 1 calc R U . . .
H18C H 0.8779 0.4227 0.7215 0.063 Uiso 1 1 calc R U . . .
C19 C 0.9603(5) 0.6153(3) 0.7249(6) 0.0404(14) Uani 1 1 d . . . . .
H19A H 1.0429 0.6302 0.7882 0.061 Uiso 1 1 calc R U . . .
H19B H 0.9140 0.6543 0.6751 0.061 Uiso 1 1 calc R U . . .
H19C H 0.9730 0.5817 0.6696 0.061 Uiso 1 1 calc R U . . .
C20 C 0.8427(5) 0.6940(3) 0.8867(6) 0.0429(14) Uani 1 1 d . . . . .
H20A H 0.9188 0.7015 0.9647 0.064 Uiso 1 1 calc R U . . .
H20B H 0.7680 0.7105 0.8970 0.064 Uiso 1 1 calc R U . . .
H20C H 0.8509 0.7184 0.8177 0.064 Uiso 1 1 calc R U . . .
C21 C 0.7161(6) 0.5861(4) 1.0001(5) 0.0504(17) Uani 1 1 d . . . . .
H21A H 0.7801 0.6027 1.0805 0.076 Uiso 1 1 calc R U . . .
H21B H 0.6768 0.5449 1.0143 0.076 Uiso 1 1 calc R U . . .
H21C H 0.6508 0.6209 0.9621 0.076 Uiso 1 1 calc R U . . .
C22 C 0.7948(6) 0.4384(3) 0.9373(6) 0.0469(16) Uani 1 1 d . . . . .
H22A H 0.7562 0.4053 0.8693 0.070 Uiso 1 1 calc R U . . .
H22B H 0.7403 0.4443 0.9817 0.070 Uiso 1 1 calc R U . . .
H22C H 0.8784 0.4220 0.9962 0.070 Uiso 1 1 calc R U . . .
Ge1 Ge 0.40659(5) 0.57597(2) 0.43753(4) 0.01994(14) Uani 1 1 d . . . . .
Si1 Si 0.60201(13) 0.62076(7) 0.31871(13) 0.0253(3) Uani 1 1 d . . . . .
Si2 Si 0.28358(13) 0.62594(7) 0.63341(13) 0.0267(3) Uani 1 1 d . . . . .
Y1 Y 0.63966(4) 0.56111(2) 0.67323(4) 0.02047(14) Uani 1 1 d . . . . .

loop_
_atom_site_aniso_label
_atom_site_aniso_U_11
_atom_site_aniso_U_22
_atom_site_aniso_U_33
_atom_site_aniso_U_23
_atom_site_aniso_U_13
_atom_site_aniso_U_12
C1 0.023(2) 0.022(2) 0.020(2) 0.0003(18) 0.0049(19) 0.0001(19)
C2 0.022(2) 0.018(2) 0.026(2) -0.0002(18) 0.0081(19) 0.0021(18)
C3 0.023(2) 0.019(2) 0.021(2) 0.0009(18) 0.001(2) 0.0024(18)
C4 0.022(2) 0.020(2) 0.021(2) 0.0014(18) 0.0073(19) 0.0035(18)
C5 0.034(3) 0.022(2) 0.038(3) -0.003(2) 0.015(2) -0.005(2)
C6 0.036(3) 0.025(3) 0.030(3) -0.004(2) 0.014(2) -0.003(2)
C7 0.038(3) 0.036(3) 0.036(3) -0.004(2) 0.020(3) -0.007(2)
C8 0.034(3) 0.031(3) 0.020(2) -0.002(2) 0.012(2) 0.000(2)
C9 0.049(4) 0.031(3) 0.040(3) 0.011(2) 0.020(3) 0.009(3)
C10 0.029(3) 0.035(3) 0.036(3) -0.001(2) 0.016(2) -0.005(2)
C11 0.039(3) 0.037(3) 0.059(4) 0.017(3) 0.027(3) 0.016(3)
C12 0.041(3) 0.050(3) 0.031(3) -0.001(2) 0.019(3) -0.002(3)
C13 0.021(2) 0.033(3) 0.022(2) -0.002(2) 0.003(2) 0.006(2)
C14 0.021(2) 0.035(3) 0.025(3) 0.001(2) 0.004(2) 0.001(2)
C15 0.023(3) 0.033(3) 0.022(2) -0.006(2) 0.003(2) -0.004(2)
C16 0.017(2) 0.048(3) 0.015(2) -0.004(2) -0.002(2) -0.001(2)
C17 0.025(3) 0.036(3) 0.020(2) 0.005(2) -0.002(2) 0.000(2)
C18 0.028(3) 0.045(3) 0.038(3) -0.008(3) -0.002(3) 0.012(3)
C19 0.023(3) 0.056(4) 0.041(3) 0.004(3) 0.013(2) -0.003(2)
C20 0.035(3) 0.035(3) 0.049(3) -0.018(3) 0.008(3) -0.004(2)
C21 0.029(3) 0.097(5) 0.022(3) -0.004(3) 0.008(2) 0.002(3)
C22 0.038(3) 0.050(4) 0.037(3) 0.023(3) 0.001(3) -0.004(3)
Ge1 0.0195(3) 0.0191(2) 0.0174(3) 0.00014(18) 0.00390(19) -0.00015(18)
Si1 0.0289(7) 0.0235(7) 0.0243(7) 0.0022(5) 0.0119(6) 0.0009(5)
Si2 0.0254(7) 0.0280(7) 0.0281(7) 0.0023(5) 0.0124(6) 0.0038(5)
Y1 0.0190(2) 0.0193(2) 0.0178(2) -0.00112(16) 0.00248(18) 0.00041(16)

loop_
_atom_type_symbol
_atom_type_description
_atom_type_scat_dispersion_real
_atom_type_scat_dispersion_imag
_atom_type_scat_source
C C 0.0033 0.0016 'International Tables Vol C Tables 4.2.6.8 and 6.1.1.4'
H H 0.0000 0.0000 'International Tables Vol C Tables 4.2.6.8 and 6.1.1.4'
Ge Ge 0.1547 1.8001 'International Tables Vol C Tables 4.2.6.8 and 6.1.1.4'
Si Si 0.0817 0.0704 'International Tables Vol C Tables 4.2.6.8 and 6.1.1.4'
Y Y -2.7962 3.5667 'International Tables Vol C Tables 4.2.6.8 and 6.1.1.4'

loop_
_geom_angle_atom_site_label_1
_geom_angle_atom_site_label_2
_geom_angle_atom_site_label_3
_geom_angle
_geom_angle_site_symmetry_1
_geom_angle_site_symmetry_3
_geom_angle_publ_flag
C2 C1 Si1 128.1(4) . . ?
C2 C1 Ge1 109.7(3) . . ?
Si1 C1 Ge1 117.8(2) . . ?
C2 C1 Y1 74.5(3) . . ?
Si1 C1 Y1 133.5(2) . . ?
Ge1 C1 Y1 77.99(16) . . ?
C3 C2 C1 115.7(4) . . ?
C3 C2 C5 122.9(4) . . ?
C1 C2 C5 121.1(4) . . ?
C3 C2 Y1 73.5(3) . . ?
C1 C2 Y1 74.5(3) . . ?
C5 C2 Y1 126.6(3) . . ?
C2 C3 C4 116.6(4) . . ?
C2 C3 C6 122.3(4) . . ?
C4 C3 C6 120.8(4) . . ?
C2 C3 Y1 75.6(3) . . ?
C4 C3 Y1 74.3(2) . . ?
C6 C3 Y1 124.4(3) . . ?
C3 C4 Si2 124.1(3) . . ?
C3 C4 Ge1 109.2(3) . . ?
Si2 C4 Ge1 121.9(2) . . ?
C3 C4 Y1 74.1(3) . . ?
Si2 C4 Y1 133.7(2) . . ?
Ge1 C4 Y1 78.89(15) . . ?
C2 C5 H5A 109.5 . . ?
C2 C5 H5B 109.5 . . ?
H5A C5 H5B 109.5 . . ?
C2 C5 H5C 109.5 . . ?
H5A C5 H5C 109.5 . . ?
H5B C5 H5C 109.5 . . ?
C3 C6 H6A 109.5 . . ?
C3 C6 H6B 109.5 . . ?
H6A C6 H6B 109.5 . . ?
C3 C6 H6C 109.5 . . ?
H6A C6 H6C 109.5 . . ?
H6B C6 H6C 109.5 . . ?
Si1 C7 H7A 109.5 . . ?
Si1 C7 H7B 109.5 . . ?
H7A C7 H7B 109.5 . . ?
Si1 C7 H7C 109.5 . . ?
H7A C7 H7C 109.5 . . ?
H7B C7 H7C 109.5 . . ?
Si1 C8 H8A 109.5 . . ?
Si1 C8 H8B 109.5 . . ?
H8A C8 H8B 109.5 . . ?
Si1 C8 H8C 109.5 . . ?
H8A C8 H8C 109.5 . . ?
H8B C8 H8C 109.5 . . ?
Si1 C9 H9A 109.5 . . ?
Si1 C9 H9B 109.5 . . ?
H9A C9 H9B 109.5 . . ?
Si1 C9 H9C 109.5 . . ?
H9A C9 H9C 109.5 . . ?
H9B C9 H9C 109.5 . . ?
Si2 C10 H10A 109.5 . . ?
Si2 C10 H10B 109.5 . . ?
H10A C10 H10B 109.5 . . ?
Si2 C10 H10C 109.5 . . ?
H10A C10 H10C 109.5 . . ?
H10B C10 H10C 109.5 . . ?
Si2 C11 H11A 109.5 . . ?
Si2 C11 H11B 109.5 . . ?
H11A C11 H11B 109.5 . . ?
Si2 C11 H11C 109.5 . . ?
H11A C11 H11C 109.5 . . ?
H11B C11 H11C 109.5 . . ?
Si2 C12 H12A 109.5 . . ?
Si2 C12 H12B 109.5 . . ?
H12A C12 H12B 109.5 . . ?
Si2 C12 H12C 109.5 . . ?
H12A C12 H12C 109.5 . . ?
H12B C12 H12C 109.5 . . ?
C17 C13 C14 108.3(4) . . ?
C17 C13 C18 125.1(5) . . ?
C14 C13 C18 125.9(5) . . ?
C17 C13 Y1 74.1(3) . . ?
C14 C13 Y1 72.8(3) . . ?
C18 C13 Y1 126.7(3) . . ?
C15 C14 C13 107.6(4) . . ?
C15 C14 C19 126.3(5) . . ?
C13 C14 C19 125.6(5) . . ?
C15 C14 Y1 73.0(3) . . ?
C13 C14 Y1 76.2(3) . . ?
C19 C14 Y1 122.9(3) . . ?
C16 C15 C14 108.5(4) . . ?
C16 C15 C20 125.6(5) . . ?
C14 C15 C20 124.7(5) . . ?
C16 C15 Y1 74.0(3) . . ?
C14 C15 Y1 75.7(3) . . ?
C20 C15 Y1 126.5(3) . . ?
C15 C16 C17 107.3(5) . . ?
C15 C16 C21 125.7(5) . . ?
C17 C16 C21 126.7(5) . . ?
C15 C16 Y1 74.4(3) . . ?
C17 C16 Y1 76.8(3) . . ?
C21 C16 Y1 119.6(3) . . ?
C13 C17 C16 108.2(5) . . ?
C13 C17 C22 124.2(5) . . ?
C16 C17 C22 127.0(5) . . ?
C13 C17 Y1 75.4(3) . . ?
C16 C17 Y1 71.7(3) . . ?
C22 C17 Y1 125.7(3) . . ?
C13 C18 H18A 109.5 . . ?
C13 C18 H18B 109.5 . . ?
H18A C18 H18B 109.5 . . ?
C13 C18 H18C 109.5 . . ?
H18A C18 H18C 109.5 . . ?
H18B C18 H18C 109.5 . . ?
C14 C19 H19A 109.5 . . ?
C14 C19 H19B 109.5 . . ?
H19A C19 H19B 109.5 . . ?
C14 C19 H19C 109.5 . . ?
H19A C19 H19C 109.5 . . ?
H19B C19 H19C 109.5 . . ?
C15 C20 H20A 109.5 . . ?
C15 C20 H20B 109.5 . . ?
H20A C20 H20B 109.5 . . ?
C15 C20 H20C 109.5 . . ?
H20A C20 H20C 109.5 . . ?
H20B C20 H20C 109.5 . . ?
C16 C21 H21A 109.5 . . ?
C16 C21 H21B 109.5 . . ?
H21A C21 H21B 109.5 . . ?
C16 C21 H21C 109.5 . . ?
H21A C21 H21C 109.5 . . ?
H21B C21 H21C 109.5 . . ?
C17 C22 H22A 109.5 . . ?
C17 C22 H22B 109.5 . . ?
H22A C22 H22B 109.5 . . ?
C17 C22 H22C 109.5 . . ?
H22A C22 H22C 109.5 . . ?
H22B C22 H22C 109.5 . . ?
C4 Ge1 C1 87.56(19) . . ?
C4 Ge1 Y1 140.96(14) . 3_666 ?
C1 Ge1 Y1 119.04(14) . 3_666 ?
C4 Ge1 Y1 61.33(13) . . ?
C1 Ge1 Y1 62.03(13) . . ?
Y1 Ge1 Y1 104.241(18) 3_666 . ?
C1 Si1 C9 110.4(2) . . ?
C1 Si1 C8 106.2(2) . . ?
C9 Si1 C8 106.1(2) . . ?
C1 Si1 C7 116.7(2) . . ?
C9 Si1 C7 106.0(3) . . ?
C8 Si1 C7 110.8(2) . . ?
C4 Si2 C11 109.8(2) . . ?
C4 Si2 C10 110.3(2) . . ?
C11 Si2 C10 105.8(3) . . ?
C4 Si2 C12 114.8(2) . . ?
C11 Si2 C12 107.9(3) . . ?
C10 Si2 C12 107.8(3) . . ?
C16 Y1 C15 31.57(16) . . ?
C16 Y1 C14 52.05(16) . . ?
C15 Y1 C14 31.34(16) . . ?
C16 Y1 C3 104.04(15) . . ?
C15 Y1 C3 91.17(14) . . ?
C14 Y1 C3 110.62(15) . . ?
C16 Y1 C4 116.54(15) . . ?
C15 Y1 C4 117.28(15) . . ?
C14 Y1 C4 141.82(15) . . ?
C3 Y1 C4 31.58(14) . . ?
C16 Y1 C17 31.50(16) . . ?
C15 Y1 C17 51.57(16) . . ?
C14 Y1 C17 51.20(16) . . ?
C3 Y1 C17 135.54(15) . . ?
C4 Y1 C17 141.00(16) . . ?
C16 Y1 C2 116.38(15) . . ?
C15 Y1 C2 90.56(15) . . ?
C14 Y1 C2 95.23(15) . . ?
C3 Y1 C2 30.91(15) . . ?
C4 Y1 C2 54.38(14) . . ?
C17 Y1 C2 141.91(15) . . ?
C16 Y1 C1 145.49(15) . . ?
C15 Y1 C1 115.49(15) . . ?
C14 Y1 C1 106.70(15) . . ?
C3 Y1 C1 53.84(14) . . ?
C4 Y1 C1 60.52(14) . . ?
C17 Y1 C1 156.39(16) . . ?
C2 Y1 C1 30.95(13) . . ?
C16 Y1 C13 51.52(16) . . ?
C15 Y1 C13 51.34(15) . . ?
C14 Y1 C13 31.00(15) . . ?
C3 Y1 C13 140.73(15) . . ?
C4 Y1 C13 167.65(14) . . ?
C17 Y1 C13 30.46(16) . . ?
C2 Y1 C13 124.81(15) . . ?
C1 Y1 C13 126.32(15) . . ?
C16 Y1 Ge1 117.28(12) . 3_666 ?
C15 Y1 Ge1 134.51(11) . 3_666 ?
C14 Y1 Ge1 110.02(11) . 3_666 ?
C3 Y1 Ge1 134.21(10) . 3_666 ?
C4 Y1 Ge1 106.93(10) . 3_666 ?
C17 Y1 Ge1 87.28(11) . 3_666 ?
C2 Y1 Ge1 125.49(10) . 3_666 ?
C1 Y1 Ge1 94.63(10) . 3_666 ?
C13 Y1 Ge1 83.57(10) . 3_666 ?
C16 Y1 Ge1 155.77(12) . . ?
C15 Y1 Ge1 148.26(11) . . ?
C14 Y1 Ge1 146.30(12) . . ?
C3 Y1 Ge1 58.71(10) . . ?
C4 Y1 Ge1 39.78(10) . . ?
C17 Y1 Ge1 159.30(11) . . ?
C2 Y1 Ge1 58.69(10) . . ?
C1 Y1 Ge1 39.98(10) . . ?
C13 Y1 Ge1 152.44(10) . . ?
Ge1 Y1 Ge1 75.760(18) 3_666 . ?

loop_
_geom_bond_atom_site_label_1
_geom_bond_atom_site_label_2
_geom_bond_distance
_geom_bond_site_symmetry_2
_geom_bond_publ_flag
C1 C2 1.427(6) . ?
C1 Si1 1.838(5) . ?
C1 Ge1 1.945(5) . ?
C1 Y1 2.674(5) . ?
C2 C3 1.418(7) . ?
C2 C5 1.515(6) . ?
C2 Y1 2.674(4) . ?
C3 C4 1.440(6) . ?
C3 C6 1.527(6) . ?
C3 Y1 2.646(4) . ?
C4 Si2 1.865(5) . ?
C4 Ge1 1.931(5) . ?
C4 Y1 2.647(4) . ?
C5 H5A 0.9800 . ?
C5 H5B 0.9800 . ?
C5 H5C 0.9800 . ?
C6 H6A 0.9800 . ?
C6 H6B 0.9800 . ?
C6 H6C 0.9800 . ?
C7 Si1 1.887(5) . ?
C7 H7A 0.9800 . ?
C7 H7B 0.9800 . ?
C7 H7C 0.9800 . ?
C8 Si1 1.883(5) . ?
C8 H8A 0.9800 . ?
C8 H8B 0.9800 . ?
C8 H8C 0.9800 . ?
C9 Si1 1.867(5) . ?
C9 H9A 0.9800 . ?
C9 H9B 0.9800 . ?
C9 H9C 0.9800 . ?
C10 Si2 1.873(5) . ?
C10 H10A 0.9800 . ?
C10 H10B 0.9800 . ?
C10 H10C 0.9800 . ?
C11 Si2 1.865(5) . ?
C11 H11A 0.9800 . ?
C11 H11B 0.9800 . ?
C11 H11C 0.9800 . ?
C12 Si2 1.887(5) . ?
C12 H12A 0.9800 . ?
C12 H12B 0.9800 . ?
C12 H12C 0.9800 . ?
C13 C17 1.403(8) . ?
C13 C14 1.420(7) . ?
C13 C18 1.513(7) . ?
C13 Y1 2.678(4) . ?
C14 C15 1.415(7) . ?
C14 C19 1.496(8) . ?
C14 Y1 2.635(5) . ?
C15 C16 1.414(7) . ?
C15 C20 1.515(7) . ?
C15 Y1 2.601(4) . ?
C16 C17 1.429(7) . ?
C16 C21 1.501(8) . ?
C16 Y1 2.596(5) . ?
C17 C22 1.502(7) . ?
C17 Y1 2.662(5) . ?
C18 H18A 0.9800 . ?
C18 H18B 0.9800 . ?
C18 H18C 0.9800 . ?
C19 H19A 0.9800 . ?
C19 H19B 0.9800 . ?
C19 H19C 0.9800 . ?
C20 H20A 0.9800 . ?
C20 H20B 0.9800 . ?
C20 H20C 0.9800 . ?
C21 H21A 0.9800 . ?
C21 H21B 0.9800 . ?
C21 H21C 0.9800 . ?
C22 H22A 0.9800 . ?
C22 H22B 0.9800 . ?
C22 H22C 0.9800 . ?
Ge1 Y1 2.9512(6) 3_666 ?
Ge1 Y1 2.9610(6) . ?
Y1 Ge1 2.9513(6) 3_666 ?
